data_1561879
loop_
_publ_author_name
'Kuai, Hai-Wei'
'Cheng, Xiao-Chun'
'Li, Deng-Hao'
'Hu, Tao'
'Zhu, Xiao-Hong'

_publ_section_title
;
 Syntheses, characterization and properties of silver, copper and
 palladium complexes from bis(oxazoline)-containing ligands
;
_journal_name_full 'Journal of Solid State Chemistry'
_journal_page_first 65
_journal_page_last 75
_journal_paper_doi 10.1016/j.jssc.2015.04.021
_journal_volume 228
_journal_year 2015
_chemical_formula_moiety 'C55 H55 Ag5 N15 O10, 5(B F4)'
_chemical_formula_sum 'C55 H55 Ag5 B5 F20 N15 O10'
_chemical_formula_weight 2059.54
_space_group_IT_number 13
_space_group_name_Hall '-P 2yc'
_space_group_name_H-M_alt 'P 1 2/c 1'
_symmetry_cell_setting monoclinic
_symmetry_space_group_name_Hall '-P 2yc'
_symmetry_space_group_name_H-M 'P 1 2/c 1'
_atom_sites_solution_hydrogens geom
_atom_sites_solution_primary direct
_atom_sites_solution_secondary difmap
_audit_creation_method SHELXL-97
_cell_angle_alpha 90.00
_cell_angle_beta 91.324(2)
_cell_angle_gamma 90.00
_cell_formula_units_Z 2
_cell_length_a 14.9539(18)
_cell_length_b 11.5320(14)
_cell_length_c 20.406(2)
_cell_measurement_reflns_used 3302
_cell_measurement_temperature 293(2)
_cell_measurement_theta_max 20.61
_cell_measurement_theta_min 2.23
_cell_volume 3518.0(7)
_computing_structure_refinement 'SHELXL-97 (Sheldrick, 2008)'
_computing_structure_solution 'SHELXS-97 (Sheldrick, 2008)'
_diffrn_ambient_temperature 293(2)
_diffrn_measured_fraction_theta_full 0.986
_diffrn_measured_fraction_theta_max 0.986
_diffrn_measurement_device_type 'Bruker Smart ApexII CCD'
_diffrn_measurement_method 'phi and omega scans'
_diffrn_radiation_monochromator graphite
_diffrn_radiation_source 'fine-focus sealed tube'
_diffrn_radiation_type MoK\a
_diffrn_radiation_wavelength 0.71073
_diffrn_reflns_av_R_equivalents 0.0395
_diffrn_reflns_av_sigmaI/netI 0.0536
_diffrn_reflns_limit_h_max 19
_diffrn_reflns_limit_h_min -19
_diffrn_reflns_limit_k_max 10
_diffrn_reflns_limit_k_min -14
_diffrn_reflns_limit_l_max 25
_diffrn_reflns_limit_l_min -26
_diffrn_reflns_number 21150
_diffrn_reflns_theta_full 27.50
_diffrn_reflns_theta_max 27.50
_diffrn_reflns_theta_min 2.00
_exptl_absorpt_coefficient_mu 1.487
_exptl_absorpt_correction_T_max 0.9568
_exptl_absorpt_correction_T_min 0.9568
_exptl_absorpt_correction_type multi-scan
_exptl_absorpt_process_details '(SADBAS; Sheldrick, 1996)'
_exptl_crystal_colour colorless
_exptl_crystal_density_diffrn 1.944
_exptl_crystal_density_method 'not measured'
_exptl_crystal_description block
_exptl_crystal_F_000 2020
_exptl_crystal_size_max 0.20
_exptl_crystal_size_mid 0.10
_exptl_crystal_size_min 0.10
_refine_diff_density_max 0.906
_refine_diff_density_min -0.392
_refine_diff_density_rms 0.080
_refine_ls_extinction_method none
_refine_ls_goodness_of_fit_ref 1.001
_refine_ls_hydrogen_treatment constr
_refine_ls_matrix_type full
_refine_ls_number_parameters 535
_refine_ls_number_reflns 7975
_refine_ls_number_restraints 0
_refine_ls_restrained_S_all 1.001
_refine_ls_R_factor_all 0.0801
_refine_ls_R_factor_gt 0.0444
_refine_ls_shift/su_max 0.000
_refine_ls_shift/su_mean 0.000
_refine_ls_structure_factor_coef Fsqd
_refine_ls_weighting_details 'calc w=1/[\s^2^(Fo^2^)+(0.0475P)^2^] where P=(Fo^2^+2Fc^2^)/3'
_refine_ls_weighting_scheme calc
_refine_ls_wR_factor_gt 0.0968
_refine_ls_wR_factor_ref 0.1115
_reflns_number_gt 4940
_reflns_number_total 7975
_reflns_threshold_expression >2sigma(I)
_cod_data_source_file JSSC-2015-228-65.cif
_cod_data_source_block Ag-1
_cod_depositor_comments
;
The following automatic conversions were performed:

data item '_symmetry_cell_setting' value 'Monoclinic' was changed to
'monoclinic' in accordance with the built-in table derived from the
CIF Core dictionary named 'cif_core.dic' version 2.4.5 last updated
on 2014-11-21.

Automatic conversion script
Id: cif_fix_values 8369 2020-08-20 11:38:08Z andrius 
;
_cod_original_sg_symbol_H-M 'P2/c  '
_cod_database_code 1561879

loop_
_symmetry_equiv_pos_as_xyz
'x, y, z'
'-x, y, -z+1/2'
'-x, -y, -z'
'x, -y, z-1/2'

loop_
_atom_site_label
_atom_site_type_symbol
_atom_site_fract_x
_atom_site_fract_y
_atom_site_fract_z
_atom_site_U_iso_or_equiv
_atom_site_adp_type
_atom_site_occupancy
_atom_site_symmetry_multiplicity
_atom_site_calc_flag
_atom_site_refinement_flags
_atom_site_disorder_assembly
_atom_site_disorder_group
Ag1 Ag 0.09921(2) 0.36225(3) 0.784315(16) 0.05902(13) Uani 1 1 d . . .
Ag2 Ag 0.29932(3) 0.26155(3) 0.810141(17) 0.06092(13) Uani 1 1 d . . .
Ag3 Ag 0.5000 0.20758(5) 0.7500 0.06754(18) Uani 1 2 d S . .
B1 B 0.3098(6) 0.8280(7) 0.4987(4) 0.0794(19) Uani 1 1 d . . .
B2 B 0.1018(5) 0.6600(7) 0.8906(4) 0.085(2) Uani 1 1 d . . .
B3 B 0.5000 0.9084(9) 0.7500 0.110(5) Uani 1 2 d S . .
F1 F 0.3446(6) 0.9341(5) 0.4959(4) 0.111(3) Uani 0.659(10) 1 d P A 1
F2 F 0.2555(7) 0.8183(7) 0.5512(4) 0.129(3) Uani 0.659(10) 1 d P A 1
F3 F 0.2614(6) 0.8044(6) 0.4423(3) 0.121(3) Uani 0.659(10) 1 d P A 1
F4 F 0.3759(5) 0.7439(6) 0.5047(4) 0.126(3) Uani 0.659(10) 1 d P A 1
F1A F 0.3709(10) 0.8660(17) 0.5455(8) 0.159(8) Uani 0.341(10) 1 d P A 2
F2A F 0.2516(14) 0.9177(15) 0.4873(7) 0.160(8) Uani 0.341(10) 1 d P A 2
F3A F 0.2652(12) 0.7463(18) 0.5250(10) 0.156(8) Uani 0.341(10) 1 d P A 2
F4A F 0.3495(12) 0.7975(14) 0.4461(7) 0.134(7) Uani 0.341(10) 1 d P A 2
F5 F 0.0419(3) 0.7212(4) 0.8595(3) 0.179(3) Uani 1 1 d . . .
F6 F 0.0739(4) 0.6016(4) 0.9407(2) 0.166(2) Uani 1 1 d . . .
F7 F 0.1496(4) 0.5979(5) 0.8497(2) 0.180(2) Uani 1 1 d . . .
F8 F 0.1610(3) 0.7414(4) 0.9188(2) 0.1429(16) Uani 1 1 d . . .
F9 F 0.5156(4) 0.8422(4) 0.6972(3) 0.179(2) Uani 1 1 d . . .
F10 F 0.4285(3) 0.9785(4) 0.7410(3) 0.170(2) Uani 1 1 d . . .
N1 N 0.0000 0.1535(4) 0.7500 0.0493(12) Uani 1 2 d S . .
N2 N 0.0572(3) 0.2682(3) 0.86733(17) 0.0558(10) Uani 1 1 d . . .
N3 N 0.1403(3) 0.4615(3) 0.70408(18) 0.0585(10) Uani 1 1 d . . .
N4 N 0.2033(2) 0.2304(3) 0.68945(17) 0.0531(9) Uani 1 1 d . . .
N5 N 0.2598(3) 0.0857(3) 0.79396(18) 0.0567(10) Uani 1 1 d . . .
N6 N 0.3382(3) 0.4291(3) 0.84383(18) 0.0621(11) Uani 1 1 d . . .
N7 N 0.3941(2) 0.4097(3) 0.71137(17) 0.0519(9) Uani 1 1 d . . .
N8 N 0.4570(3) 0.2072(3) 0.64878(19) 0.0632(11) Uani 1 1 d . . .
O1 O 0.0201(2) 0.1068(3) 0.92176(16) 0.0730(10) Uani 1 1 d . . .
O2 O 0.1857(3) 0.4940(4) 0.60208(16) 0.0841(11) Uani 1 1 d . . .
O3 O 0.2224(2) -0.0667(3) 0.73145(17) 0.0679(9) Uani 1 1 d . . .
O4 O 0.3754(2) 0.6164(3) 0.83940(17) 0.0750(10) Uani 1 1 d . . .
O5 O 0.4121(3) 0.2850(3) 0.55367(16) 0.0785(11) Uani 1 1 d . . .
C1 C 0.0000 -0.0859(6) 0.7500 0.075(2) Uani 1 2 d S . .
H1 H 0.0000 -0.1666 0.7500 0.090 Uiso 1 2 calc SR . .
C2 C 0.0128(3) -0.0259(4) 0.8076(2) 0.0643(13) Uani 1 1 d . . .
H2 H 0.0202 -0.0650 0.8472 0.077 Uiso 1 1 calc R . .
C3 C 0.0143(3) 0.0944(4) 0.8054(2) 0.0515(11) Uani 1 1 d . . .
C4 C 0.0321(3) 0.1635(4) 0.8651(2) 0.0544(11) Uani 1 1 d . . .
C5 C 0.0655(4) 0.3012(5) 0.9377(2) 0.0740(15) Uani 1 1 d . . .
H5A H 0.0241 0.3628 0.9482 0.089 Uiso 1 1 calc R . .
H5B H 0.1259 0.3262 0.9489 0.089 Uiso 1 1 calc R . .
C6 C 0.0425(4) 0.1902(5) 0.9733(3) 0.0812(16) Uani 1 1 d . . .
H6A H 0.0931 0.1633 0.9997 0.097 Uiso 1 1 calc R . .
H6B H -0.0080 0.2021 1.0016 0.097 Uiso 1 1 calc R . .
C7 C 0.1889(3) 0.2978(5) 0.6375(2) 0.0551(12) Uani 1 1 d . . .
C8 C 0.1892(3) 0.2569(5) 0.5737(2) 0.0722(15) Uani 1 1 d . . .
H8 H 0.1810 0.3070 0.5384 0.087 Uiso 1 1 calc R . .
C9 C 0.2018(4) 0.1394(6) 0.5642(3) 0.0829(18) Uani 1 1 d . . .
H9 H 0.2007 0.1089 0.5220 0.099 Uiso 1 1 calc R . .
C10 C 0.2161(3) 0.0682(5) 0.6171(2) 0.0715(15) Uani 1 1 d . . .
H10 H 0.2249 -0.0110 0.6117 0.086 Uiso 1 1 calc R . .
C11 C 0.2169(3) 0.1181(4) 0.6791(2) 0.0547(12) Uani 1 1 d . . .
C12 C 0.1698(3) 0.4207(5) 0.6511(2) 0.0605(13) Uani 1 1 d . . .
C13 C 0.1330(4) 0.5887(4) 0.6957(3) 0.0841(17) Uani 1 1 d . . .
H13A H 0.1753 0.6290 0.7243 0.101 Uiso 1 1 calc R . .
H13B H 0.0730 0.6155 0.7047 0.101 Uiso 1 1 calc R . .
C14 C 0.1550(5) 0.6072(6) 0.6242(3) 0.108(2) Uani 1 1 d . . .
H14A H 0.1024 0.6318 0.5992 0.129 Uiso 1 1 calc R . .
H14B H 0.2015 0.6651 0.6199 0.129 Uiso 1 1 calc R . .
C15 C 0.2350(3) 0.0468(4) 0.7382(2) 0.0542(11) Uani 1 1 d . . .
C16 C 0.2679(4) -0.0143(4) 0.8384(3) 0.0739(15) Uani 1 1 d . . .
H16A H 0.2256 -0.0085 0.8736 0.089 Uiso 1 1 calc R . .
H16B H 0.3279 -0.0197 0.8573 0.089 Uiso 1 1 calc R . .
C17 C 0.2472(4) -0.1171(4) 0.7952(3) 0.0749(15) Uani 1 1 d . . .
H17A H 0.2991 -0.1670 0.7917 0.090 Uiso 1 1 calc R . .
H17B H 0.1981 -0.1621 0.8124 0.090 Uiso 1 1 calc R . .
C18 C 0.3829(3) 0.5141(4) 0.7391(2) 0.0530(11) Uani 1 1 d . . .
C19 C 0.3892(3) 0.6165(4) 0.7056(3) 0.0696(14) Uani 1 1 d . . .
H19 H 0.3843 0.6869 0.7274 0.084 Uiso 1 1 calc R . .
C20 C 0.4030(4) 0.6143(5) 0.6392(3) 0.0787(16) Uani 1 1 d . . .
H20 H 0.4067 0.6826 0.6153 0.094 Uiso 1 1 calc R . .
C21 C 0.4111(3) 0.5079(5) 0.6092(2) 0.0707(14) Uani 1 1 d . . .
H21 H 0.4177 0.5032 0.5641 0.085 Uiso 1 1 calc R . .
C22 C 0.4093(3) 0.4086(4) 0.6467(2) 0.0546(11) Uani 1 1 d . . .
C23 C 0.3637(3) 0.5137(4) 0.8099(2) 0.0579(12) Uani 1 1 d . . .
C24 C 0.3273(4) 0.4722(5) 0.9113(2) 0.0867(18) Uani 1 1 d . . .
H24A H 0.3642 0.4283 0.9422 0.104 Uiso 1 1 calc R . .
H24B H 0.2654 0.4670 0.9241 0.104 Uiso 1 1 calc R . .
C25 C 0.3576(4) 0.5977(5) 0.9083(3) 0.0793(16) Uani 1 1 d . . .
H25A H 0.3111 0.6494 0.9230 0.095 Uiso 1 1 calc R . .
H25B H 0.4112 0.6098 0.9351 0.095 Uiso 1 1 calc R . .
C26 C 0.4268(3) 0.2934(4) 0.6181(2) 0.0562(12) Uani 1 1 d . . .
C27 C 0.4676(4) 0.1122(5) 0.6006(2) 0.0803(16) Uani 1 1 d . . .
H27A H 0.4316 0.0455 0.6120 0.096 Uiso 1 1 calc R . .
H27B H 0.5296 0.0886 0.5980 0.096 Uiso 1 1 calc R . .
C28 C 0.4345(4) 0.1666(5) 0.5369(3) 0.0844(17) Uani 1 1 d . . .
H28A H 0.4809 0.1648 0.5044 0.101 Uiso 1 1 calc R . .
H28B H 0.3824 0.1258 0.5196 0.101 Uiso 1 1 calc R . .

loop_
_atom_site_aniso_label
_atom_site_aniso_U_11
_atom_site_aniso_U_22
_atom_site_aniso_U_33
_atom_site_aniso_U_23
_atom_site_aniso_U_13
_atom_site_aniso_U_12
Ag1 0.0728(3) 0.0538(2) 0.0506(2) 0.00646(17) 0.00606(17) -0.00026(18)
Ag2 0.0829(3) 0.0399(2) 0.0597(2) -0.00252(17) -0.00298(19) -0.00155(18)
Ag3 0.0941(4) 0.0477(3) 0.0603(3) 0.000 -0.0105(3) 0.000
B1 0.085(5) 0.083(5) 0.071(5) 0.002(4) 0.010(4) -0.010(5)
B2 0.097(6) 0.083(5) 0.074(4) 0.014(4) -0.005(4) -0.004(4)
B3 0.061(7) 0.040(5) 0.229(16) 0.000 0.011(8) 0.000
F1 0.134(7) 0.065(4) 0.136(6) -0.001(4) 0.021(5) -0.034(4)
F2 0.200(9) 0.095(6) 0.096(5) -0.019(4) 0.062(5) -0.041(5)
F3 0.157(8) 0.129(6) 0.075(4) -0.008(4) -0.011(4) -0.022(5)
F4 0.140(7) 0.108(5) 0.130(7) 0.001(4) -0.023(5) 0.013(4)
F1A 0.146(13) 0.176(18) 0.152(14) -0.090(13) -0.038(11) 0.000(11)
F2A 0.21(2) 0.142(14) 0.126(11) 0.010(10) 0.001(11) 0.063(14)
F3A 0.137(15) 0.168(17) 0.163(17) 0.082(14) 0.006(12) -0.054(13)
F4A 0.139(14) 0.165(14) 0.098(10) -0.062(10) 0.031(10) -0.029(11)
F5 0.147(4) 0.124(4) 0.261(6) 0.092(4) -0.088(4) -0.022(3)
F6 0.258(6) 0.111(3) 0.132(3) 0.046(3) 0.055(4) -0.002(4)
F7 0.225(6) 0.187(5) 0.130(4) -0.079(4) 0.023(4) 0.009(4)
F8 0.157(4) 0.175(4) 0.096(3) -0.022(3) -0.005(3) -0.021(3)
F9 0.193(5) 0.090(3) 0.252(6) -0.062(4) -0.004(5) -0.005(3)
F10 0.089(3) 0.128(4) 0.294(6) 0.084(4) 0.054(3) 0.029(3)
N1 0.049(3) 0.044(3) 0.056(3) 0.000 0.010(2) 0.000
N2 0.065(3) 0.052(2) 0.051(2) -0.0002(18) 0.0069(18) -0.0023(19)
N3 0.066(3) 0.054(2) 0.056(2) 0.0113(19) 0.0050(19) 0.004(2)
N4 0.050(2) 0.062(3) 0.048(2) -0.0030(19) 0.0051(17) -0.0087(19)
N5 0.071(3) 0.042(2) 0.058(2) -0.0003(19) -0.0022(19) -0.0004(19)
N6 0.092(3) 0.041(2) 0.053(2) 0.0003(19) -0.004(2) -0.001(2)
N7 0.052(2) 0.044(2) 0.059(2) 0.0033(18) -0.0121(18) -0.0025(17)
N8 0.075(3) 0.054(2) 0.060(2) -0.009(2) -0.006(2) -0.001(2)
O1 0.092(3) 0.070(2) 0.058(2) 0.0188(18) 0.0077(18) -0.0053(19)
O2 0.093(3) 0.092(3) 0.068(2) 0.032(2) 0.0152(19) 0.005(2)
O3 0.072(2) 0.052(2) 0.080(2) -0.0152(18) 0.0047(18) -0.0122(17)
O4 0.102(3) 0.0440(19) 0.079(2) -0.0135(18) -0.003(2) -0.0085(18)
O5 0.094(3) 0.084(3) 0.056(2) -0.0096(19) -0.0138(19) 0.007(2)
C1 0.069(5) 0.044(4) 0.114(7) 0.000 0.010(5) 0.000
C2 0.060(3) 0.059(3) 0.073(3) 0.010(3) 0.005(2) 0.008(3)
C3 0.048(3) 0.046(3) 0.061(3) 0.005(2) 0.007(2) 0.005(2)
C4 0.051(3) 0.059(3) 0.053(3) 0.013(2) 0.004(2) 0.009(2)
C5 0.089(4) 0.084(4) 0.049(3) -0.003(3) 0.000(3) -0.009(3)
C6 0.088(4) 0.096(4) 0.060(3) 0.016(3) 0.003(3) -0.001(3)
C7 0.043(3) 0.078(4) 0.044(3) 0.001(2) 0.004(2) -0.008(2)
C8 0.067(4) 0.103(5) 0.047(3) -0.001(3) 0.003(2) -0.005(3)
C9 0.080(4) 0.118(5) 0.051(3) -0.031(3) 0.006(3) -0.003(4)
C10 0.074(4) 0.083(4) 0.058(3) -0.021(3) 0.007(3) -0.009(3)
C11 0.048(3) 0.062(3) 0.055(3) -0.014(2) 0.009(2) -0.006(2)
C12 0.047(3) 0.080(4) 0.054(3) 0.020(3) 0.001(2) -0.007(3)
C13 0.114(5) 0.057(3) 0.082(4) 0.023(3) 0.017(3) 0.018(3)
C14 0.106(5) 0.099(5) 0.119(5) 0.056(4) 0.029(4) 0.027(4)
C15 0.048(3) 0.051(3) 0.064(3) -0.011(2) 0.010(2) -0.005(2)
C16 0.093(4) 0.051(3) 0.077(3) 0.007(3) -0.007(3) -0.003(3)
C17 0.076(4) 0.047(3) 0.103(4) -0.001(3) 0.007(3) 0.002(3)
C18 0.053(3) 0.039(2) 0.066(3) 0.001(2) -0.008(2) 0.000(2)
C19 0.077(4) 0.045(3) 0.086(4) 0.007(3) -0.007(3) 0.002(2)
C20 0.094(4) 0.060(4) 0.082(4) 0.026(3) -0.005(3) -0.002(3)
C21 0.086(4) 0.069(4) 0.056(3) 0.014(3) -0.011(3) -0.005(3)
C22 0.057(3) 0.051(3) 0.055(3) 0.005(2) -0.012(2) -0.006(2)
C23 0.063(3) 0.043(3) 0.067(3) -0.009(2) -0.011(2) 0.005(2)
C24 0.138(5) 0.064(4) 0.058(3) -0.013(3) 0.006(3) -0.002(4)
C25 0.096(4) 0.064(4) 0.078(4) -0.017(3) -0.005(3) 0.005(3)
C26 0.053(3) 0.064(3) 0.052(3) -0.002(2) -0.005(2) -0.005(2)
C27 0.103(5) 0.067(4) 0.071(3) -0.022(3) 0.006(3) -0.003(3)
C28 0.084(4) 0.100(5) 0.070(4) -0.025(3) 0.006(3) -0.006(3)

loop_
_atom_type_symbol
_atom_type_description
_atom_type_scat_dispersion_real
_atom_type_scat_dispersion_imag
_atom_type_scat_source
C C 0.0033 0.0016 'International Tables Vol C Tables 4.2.6.8 and 6.1.1.4'
H H 0.0000 0.0000 'International Tables Vol C Tables 4.2.6.8 and 6.1.1.4'
N N 0.0061 0.0033 'International Tables Vol C Tables 4.2.6.8 and 6.1.1.4'
O O 0.0106 0.0060 'International Tables Vol C Tables 4.2.6.8 and 6.1.1.4'
B B 0.0013 0.0007 'International Tables Vol C Tables 4.2.6.8 and 6.1.1.4'
F F 0.0171 0.0103 'International Tables Vol C Tables 4.2.6.8 and 6.1.1.4'
Ag Ag -0.8971 1.1015 'International Tables Vol C Tables 4.2.6.8 and 6.1.1.4'

loop_
_geom_angle_atom_site_label_1
_geom_angle_atom_site_label_2
_geom_angle_atom_site_label_3
_geom_angle
_geom_angle_site_symmetry_1
_geom_angle_site_symmetry_3
N3 Ag1 N2 177.79(15) . .
N3 Ag1 Ag2 92.10(10) . .
N2 Ag1 Ag2 88.62(11) . .
N3 Ag1 Ag1 86.82(10) . 2_556
N2 Ag1 Ag1 93.44(11) . 2_556
Ag2 Ag1 Ag1 154.127(13) . 2_556
N6 Ag2 N5 170.03(14) . .
N6 Ag2 Ag1 88.36(11) . .
N5 Ag2 Ag1 93.68(10) . .
N6 Ag2 Ag3 92.70(11) . .
N5 Ag2 Ag3 90.79(10) . .
Ag1 Ag2 Ag3 147.583(14) . .
N8 Ag3 N8 179.8(2) 2_656 .
N8 Ag3 Ag2 95.89(11) 2_656 2_656
N8 Ag3 Ag2 84.15(11) . 2_656
N8 Ag3 Ag2 84.15(11) 2_656 .
N8 Ag3 Ag2 95.89(11) . .
Ag2 Ag3 Ag2 158.44(2) 2_656 .
F3A B1 F4A 113.8(15) . .
F3A B1 F1 154.5(14) . .
F4A B1 F1 91.6(9) . .
F3A B1 F2 44.3(10) . .
F4A B1 F2 157.9(10) . .
F1 B1 F2 110.5(7) . .
F3A B1 F2A 107.0(14) . .
F4A B1 F2A 111.6(13) . .
F1 B1 F2A 63.0(9) . .
F2 B1 F2A 78.9(9) . .
F3A B1 F3 86.3(11) . .
F4A B1 F3 59.4(8) . .
F1 B1 F3 110.2(8) . .
F2 B1 F3 109.3(8) . .
F2A B1 F3 71.7(8) . .
F3A B1 F1A 106.7(13) . .
F4A B1 F1A 110.7(12) . .
F1 B1 F1A 59.0(9) . .
F2 B1 F1A 83.1(9) . .
F2A B1 F1A 106.7(12) . .
F3 B1 F1A 166.6(12) . .
F3A B1 F4 79.9(11) . .
F4A B1 F4 62.7(9) . .
F1 B1 F4 111.6(8) . .
F2 B1 F4 108.0(8) . .
F2A B1 F4 172.7(11) . .
F3 B1 F4 107.2(8) . .
F1A B1 F4 72.6(9) . .
F5 B2 F6 115.9(8) . .
F5 B2 F7 111.3(7) . .
F6 B2 F7 113.8(7) . .
F5 B2 F8 105.0(6) . .
F6 B2 F8 103.6(6) . .
F7 B2 F8 106.0(7) . .
F9 B3 F9 110.8(9) 2_656 .
F9 B3 F10 112.5(3) 2_656 2_656
F9 B3 F10 107.3(3) . 2_656
F9 B3 F10 107.3(3) 2_656 .
F9 B3 F10 112.5(3) . .
F10 B3 F10 106.4(8) 2_656 .
C3 N1 C3 118.5(5) . 2_556
C4 N2 C5 107.3(4) . .
C4 N2 Ag1 123.6(3) . .
C5 N2 Ag1 128.4(3) . .
C12 N3 C13 107.2(4) . .
C12 N3 Ag1 125.2(3) . .
C13 N3 Ag1 127.4(3) . .
C7 N4 C11 117.8(4) . .
C15 N5 C16 107.1(4) . .
C15 N5 Ag2 123.2(3) . .
C16 N5 Ag2 129.1(3) . .
C23 N6 C24 107.0(4) . .
C23 N6 Ag2 127.6(3) . .
C24 N6 Ag2 124.9(3) . .
C18 N7 C22 116.7(4) . .
C26 N8 C27 107.3(4) . .
C26 N8 Ag3 125.1(3) . .
C27 N8 Ag3 127.2(3) . .
C4 O1 C6 105.4(4) . .
C12 O2 C14 105.7(4) . .
C15 O3 C17 105.4(4) . .
C23 O4 C25 106.2(4) . .
C26 O5 C28 105.6(4) . .
C2 C1 C2 119.5(7) . 2_556
C2 C1 H1 120.2 . .
C2 C1 H1 120.2 2_556 .
C1 C2 C3 118.5(5) . .
C1 C2 H2 120.8 . .
C3 C2 H2 120.8 . .
N1 C3 C2 122.4(5) . .
N1 C3 C4 116.5(4) . .
C2 C3 C4 121.1(4) . .
N2 C4 O1 118.7(4) . .
N2 C4 C3 126.4(4) . .
O1 C4 C3 114.9(4) . .
N2 C5 C6 103.4(4) . .
N2 C5 H5A 111.1 . .
C6 C5 H5A 111.1 . .
N2 C5 H5B 111.1 . .
C6 C5 H5B 111.1 . .
H5A C5 H5B 109.1 . .
O1 C6 C5 105.2(4) . .
O1 C6 H6A 110.7 . .
C5 C6 H6A 110.7 . .
O1 C6 H6B 110.7 . .
C5 C6 H6B 110.7 . .
H6A C6 H6B 108.8 . .
N4 C7 C8 123.2(5) . .
N4 C7 C12 116.2(4) . .
C8 C7 C12 120.6(5) . .
C9 C8 C7 118.0(5) . .
C9 C8 H8 121.0 . .
C7 C8 H8 121.0 . .
C10 C9 C8 119.7(5) . .
C10 C9 H9 120.2 . .
C8 C9 H9 120.2 . .
C9 C10 C11 117.9(5) . .
C9 C10 H10 121.1 . .
C11 C10 H10 121.1 . .
N4 C11 C10 123.4(5) . .
N4 C11 C15 116.0(4) . .
C10 C11 C15 120.6(5) . .
N3 C12 O2 118.4(5) . .
N3 C12 C7 126.2(4) . .
O2 C12 C7 115.4(4) . .
N3 C13 C14 103.5(5) . .
N3 C13 H13A 111.1 . .
C14 C13 H13A 111.1 . .
N3 C13 H13B 111.1 . .
C14 C13 H13B 111.1 . .
H13A C13 H13B 109.0 . .
O2 C14 C13 104.4(4) . .
O2 C14 H14A 110.9 . .
C13 C14 H14A 110.9 . .
O2 C14 H14B 110.9 . .
C13 C14 H14B 110.9 . .
H14A C14 H14B 108.9 . .
N5 C15 O3 118.6(4) . .
N5 C15 C11 125.3(4) . .
O3 C15 C11 116.1(4) . .
N5 C16 C17 104.1(4) . .
N5 C16 H16A 110.9 . .
C17 C16 H16A 110.9 . .
N5 C16 H16B 110.9 . .
C17 C16 H16B 110.9 . .
H16A C16 H16B 109.0 . .
O3 C17 C16 104.6(4) . .
O3 C17 H17A 110.8 . .
C16 C17 H17A 110.8 . .
O3 C17 H17B 110.8 . .
C16 C17 H17B 110.8 . .
H17A C17 H17B 108.9 . .
N7 C18 C19 123.5(5) . .
N7 C18 C23 116.0(4) . .
C19 C18 C23 120.5(4) . .
C18 C19 C20 119.3(5) . .
C18 C19 H19 120.3 . .
C20 C19 H19 120.3 . .
C19 C20 C21 118.2(5) . .
C19 C20 H20 120.9 . .
C21 C20 H20 120.9 . .
C22 C21 C20 119.4(5) . .
C22 C21 H21 120.3 . .
C20 C21 H21 120.3 . .
N7 C22 C21 122.8(5) . .
N7 C22 C26 115.6(4) . .
C21 C22 C26 121.6(4) . .
N6 C23 O4 118.5(4) . .
N6 C23 C18 127.3(4) . .
O4 C23 C18 114.2(4) . .
N6 C24 C25 104.1(4) . .
N6 C24 H24A 110.9 . .
C25 C24 H24A 110.9 . .
N6 C24 H24B 110.9 . .
C25 C24 H24B 110.9 . .
H24A C24 H24B 108.9 . .
O4 C25 C24 104.0(4) . .
O4 C25 H25A 111.0 . .
C24 C25 H25A 111.0 . .
O4 C25 H25B 111.0 . .
C24 C25 H25B 111.0 . .
H25A C25 H25B 109.0 . .
N8 C26 O5 119.0(4) . .
N8 C26 C22 125.6(4) . .
O5 C26 C22 115.4(4) . .
N8 C27 C28 103.1(4) . .
N8 C27 H27A 111.2 . .
C28 C27 H27A 111.2 . .
N8 C27 H27B 111.2 . .
C28 C27 H27B 111.2 . .
H27A C27 H27B 109.1 . .
O5 C28 C27 105.0(4) . .
O5 C28 H28A 110.7 . .
C27 C28 H28A 110.7 . .
O5 C28 H28B 110.7 . .
C27 C28 H28B 110.7 . .
H28A C28 H28B 108.8 . .

loop_
_geom_bond_atom_site_label_1
_geom_bond_atom_site_label_2
_geom_bond_distance
_geom_bond_site_symmetry_2
Ag1 N3 2.101(4) .
Ag1 N2 2.119(4) .
Ag1 Ag2 3.2416(6) .
Ag1 Ag1 3.2518(8) 2_556
Ag2 N6 2.127(4) .
Ag2 N5 2.136(4) .
Ag2 Ag3 3.3270(5) .
Ag3 N8 2.149(4) 2_656
Ag3 N8 2.149(4) .
Ag3 Ag2 3.3270(5) 2_656
B1 F3A 1.280(16) .
B1 F4A 1.288(14) .
B1 F1 1.330(9) .
B1 F2 1.364(11) .
B1 F2A 1.368(15) .
B1 F3 1.373(10) .
B1 F1A 1.379(14) .
B1 F4 1.388(10) .
B2 F5 1.295(8) .
B2 F6 1.301(8) .
B2 F7 1.323(9) .
B2 F8 1.403(8) .
B3 F9 1.345(7) 2_656
B3 F9 1.345(7) .
B3 F10 1.350(7) 2_656
B3 F10 1.350(7) .
N1 C3 1.333(5) .
N1 C3 1.333(5) 2_556
N2 C4 1.264(6) .
N2 C5 1.489(6) .
N3 C12 1.268(6) .
N3 C13 1.481(6) .
N4 C7 1.328(5) .
N4 C11 1.328(6) .
N5 C15 1.270(5) .
N5 C16 1.470(6) .
N6 C23 1.261(6) .
N6 C24 1.476(6) .
N7 C18 1.342(5) .
N7 C22 1.345(5) .
N8 C26 1.253(6) .
N8 C27 1.482(6) .
O1 C4 1.344(5) .
O1 C6 1.458(6) .
O2 C12 1.335(5) .
O2 C14 1.459(7) .
O3 C15 1.329(5) .
O3 C17 1.465(6) .
O4 C23 1.338(5) .
O4 C25 1.452(6) .
O5 C26 1.332(5) .
O5 C28 1.449(6) .
C1 C2 1.374(6) .
C1 C2 1.374(6) 2_556
C1 H1 0.9300 .
C2 C3 1.388(6) .
C2 H2 0.9300 .
C3 C4 1.476(6) .
C5 C6 1.515(7) .
C5 H5A 0.9700 .
C5 H5B 0.9700 .
C6 H6A 0.9700 .
C6 H6B 0.9700 .
C7 C8 1.384(6) .
C7 C12 1.474(7) .
C8 C9 1.382(8) .
C8 H8 0.9300 .
C9 C10 1.370(7) .
C9 H9 0.9300 .
C10 C11 1.390(6) .
C10 H10 0.9300 .
C11 C15 1.480(6) .
C13 C14 1.517(8) .
C13 H13A 0.9700 .
C13 H13B 0.9700 .
C14 H14A 0.9700 .
C14 H14B 0.9700 .
C16 C17 1.506(6) .
C16 H16A 0.9700 .
C16 H16B 0.9700 .
C17 H17A 0.9700 .
C17 H17B 0.9700 .
C18 C19 1.370(6) .
C18 C23 1.479(6) .
C19 C20 1.374(7) .
C19 H19 0.9300 .
C20 C21 1.378(7) .
C20 H20 0.9300 .
C21 C22 1.377(6) .
C21 H21 0.9300 .
C22 C26 1.476(6) .
C24 C25 1.518(7) .
C24 H24A 0.9700 .
C24 H24B 0.9700 .
C25 H25A 0.9700 .
C25 H25B 0.9700 .
C27 C28 1.517(7) .
C27 H27A 0.9700 .
C27 H27B 0.9700 .
C28 H28A 0.9700 .
C28 H28B 0.9700 .

loop_
_geom_torsion_atom_site_label_1
_geom_torsion_atom_site_label_2
_geom_torsion_atom_site_label_3
_geom_torsion_atom_site_label_4
_geom_torsion
_geom_torsion_site_symmetry_1
_geom_torsion_site_symmetry_2
_geom_torsion_site_symmetry_3
_geom_torsion_site_symmetry_4
N3 Ag1 Ag2 N6 71.06(15) . . . .
N2 Ag1 Ag2 N6 -106.86(14) . . . .
Ag1 Ag1 Ag2 N6 158.09(11) 2_556 . . .
N3 Ag1 Ag2 N5 -118.71(14) . . . .
N2 Ag1 Ag2 N5 63.38(14) . . . .
Ag1 Ag1 Ag2 N5 -31.68(11) 2_556 . . .
N3 Ag1 Ag2 Ag3 -21.41(11) . . . .
N2 Ag1 Ag2 Ag3 160.68(10) . . . .
Ag1 Ag1 Ag2 Ag3 65.62(5) 2_556 . . .
N6 Ag2 Ag3 N8 67.67(15) . . . 2_656
N5 Ag2 Ag3 N8 -103.00(14) . . . 2_656
Ag1 Ag2 Ag3 N8 158.87(11) . . . 2_656
N6 Ag2 Ag3 N8 -112.55(14) . . . .
N5 Ag2 Ag3 N8 76.79(15) . . . .
Ag1 Ag2 Ag3 N8 -21.35(11) . . . .
N6 Ag2 Ag3 Ag2 -23.56(10) . . . 2_656
N5 Ag2 Ag3 Ag2 165.78(10) . . . 2_656
Ag1 Ag2 Ag3 Ag2 67.64(3) . . . 2_656
N3 Ag1 N2 C4 164(4) . . . .
Ag2 Ag1 N2 C4 -86.5(4) . . . .
Ag1 Ag1 N2 C4 67.7(4) 2_556 . . .
N3 Ag1 N2 C5 -27(4) . . . .
Ag2 Ag1 N2 C5 82.2(4) . . . .
Ag1 Ag1 N2 C5 -123.6(4) 2_556 . . .
N2 Ag1 N3 C12 173(4) . . . .
Ag2 Ag1 N3 C12 64.3(4) . . . .
Ag1 Ag1 N3 C12 -89.8(4) 2_556 . . .
N2 Ag1 N3 C13 -13(4) . . . .
Ag2 Ag1 N3 C13 -121.7(4) . . . .
Ag1 Ag1 N3 C13 84.2(4) 2_556 . . .
N6 Ag2 N5 C15 170.2(7) . . . .
Ag1 Ag2 N5 C15 68.6(4) . . . .
Ag3 Ag2 N5 C15 -79.2(4) . . . .
N6 Ag2 N5 C16 -19.8(11) . . . .
Ag1 Ag2 N5 C16 -121.4(4) . . . .
Ag3 Ag2 N5 C16 90.8(4) . . . .
N5 Ag2 N6 C23 172.2(7) . . . .
Ag1 Ag2 N6 C23 -85.8(4) . . . .
Ag3 Ag2 N6 C23 61.8(4) . . . .
N5 Ag2 N6 C24 -17.2(11) . . . .
Ag1 Ag2 N6 C24 84.8(4) . . . .
Ag3 Ag2 N6 C24 -127.6(4) . . . .
N8 Ag3 N8 C26 166.1(4) 2_656 . . .
Ag2 Ag3 N8 C26 -93.1(4) 2_656 . . .
Ag2 Ag3 N8 C26 65.2(4) . . . .
N8 Ag3 N8 C27 -22.1(6) 2_656 . . .
Ag2 Ag3 N8 C27 78.7(4) 2_656 . . .
Ag2 Ag3 N8 C27 -123.0(4) . . . .
C2 C1 C2 C3 -1.4(3) 2_556 . . .
C3 N1 C3 C2 -1.5(3) 2_556 . . .
C3 N1 C3 C4 178.5(4) 2_556 . . .
C1 C2 C3 N1 3.0(6) . . . .
C1 C2 C3 C4 -177.0(3) . . . .
C5 N2 C4 O1 -0.8(6) . . . .
Ag1 N2 C4 O1 169.9(3) . . . .
C5 N2 C4 C3 179.4(4) . . . .
Ag1 N2 C4 C3 -9.9(7) . . . .
C6 O1 C4 N2 -0.6(6) . . . .
C6 O1 C4 C3 179.2(4) . . . .
N1 C3 C4 N2 -19.1(6) . . . .
C2 C3 C4 N2 160.9(5) . . . .
N1 C3 C4 O1 161.1(3) . . . .
C2 C3 C4 O1 -18.9(6) . . . .
C4 N2 C5 C6 1.8(5) . . . .
Ag1 N2 C5 C6 -168.3(3) . . . .
C4 O1 C6 C5 1.8(5) . . . .
N2 C5 C6 O1 -2.2(6) . . . .
C11 N4 C7 C8 -1.2(7) . . . .
C11 N4 C7 C12 177.2(4) . . . .
N4 C7 C8 C9 2.4(7) . . . .
C12 C7 C8 C9 -176.0(5) . . . .
C7 C8 C9 C10 -1.8(8) . . . .
C8 C9 C10 C11 0.2(8) . . . .
C7 N4 C11 C10 -0.6(7) . . . .
C7 N4 C11 C15 178.5(4) . . . .
C9 C10 C11 N4 1.1(7) . . . .
C9 C10 C11 C15 -177.9(4) . . . .
C13 N3 C12 O2 -1.1(6) . . . .
Ag1 N3 C12 O2 174.0(3) . . . .
C13 N3 C12 C7 179.1(5) . . . .
Ag1 N3 C12 C7 -5.9(7) . . . .
C14 O2 C12 N3 -4.8(6) . . . .
C14 O2 C12 C7 175.1(5) . . . .
N4 C7 C12 N3 -22.2(7) . . . .
C8 C7 C12 N3 156.3(5) . . . .
N4 C7 C12 O2 157.9(4) . . . .
C8 C7 C12 O2 -23.6(6) . . . .
C12 N3 C13 C14 6.1(6) . . . .
Ag1 N3 C13 C14 -168.8(4) . . . .
C12 O2 C14 C13 8.1(6) . . . .
N3 C13 C14 O2 -8.5(7) . . . .
C16 N5 C15 O3 -0.1(6) . . . .
Ag2 N5 C15 O3 171.8(3) . . . .
C16 N5 C15 C11 178.7(4) . . . .
Ag2 N5 C15 C11 -9.4(6) . . . .
C17 O3 C15 N5 -2.8(6) . . . .
C17 O3 C15 C11 178.3(4) . . . .
N4 C11 C15 N5 -18.2(7) . . . .
C10 C11 C15 N5 160.8(5) . . . .
N4 C11 C15 O3 160.6(4) . . . .
C10 C11 C15 O3 -20.3(6) . . . .
C15 N5 C16 C17 2.8(5) . . . .
Ag2 N5 C16 C17 -168.4(3) . . . .
C15 O3 C17 C16 4.2(5) . . . .
N5 C16 C17 O3 -4.3(5) . . . .
C22 N7 C18 C19 -2.2(7) . . . .
C22 N7 C18 C23 178.3(4) . . . .
N7 C18 C19 C20 3.6(8) . . . .
C23 C18 C19 C20 -177.0(5) . . . .
C18 C19 C20 C21 -0.9(8) . . . .
C19 C20 C21 C22 -2.9(8) . . . .
C18 N7 C22 C21 -1.8(7) . . . .
C18 N7 C22 C26 176.4(4) . . . .
C20 C21 C22 N7 4.5(8) . . . .
C20 C21 C22 C26 -173.7(5) . . . .
C24 N6 C23 O4 0.4(6) . . . .
Ag2 N6 C23 O4 172.3(3) . . . .
C24 N6 C23 C18 -179.4(5) . . . .
Ag2 N6 C23 C18 -7.5(8) . . . .
C25 O4 C23 N6 2.8(6) . . . .
C25 O4 C23 C18 -177.4(4) . . . .
N7 C18 C23 N6 -16.3(7) . . . .
C19 C18 C23 N6 164.2(5) . . . .
N7 C18 C23 O4 163.9(4) . . . .
C19 C18 C23 O4 -15.6(6) . . . .
C23 N6 C24 C25 -3.1(6) . . . .
Ag2 N6 C24 C25 -175.4(3) . . . .
C23 O4 C25 C24 -4.4(6) . . . .
N6 C24 C25 O4 4.5(6) . . . .
C27 N8 C26 O5 -0.8(6) . . . .
Ag3 N8 C26 O5 172.4(3) . . . .
C27 N8 C26 C22 -177.6(5) . . . .
Ag3 N8 C26 C22 -4.4(7) . . . .
C28 O5 C26 N8 2.1(6) . . . .
C28 O5 C26 C22 179.3(4) . . . .
N7 C22 C26 N8 -24.7(7) . . . .
C21 C22 C26 N8 153.6(5) . . . .
N7 C22 C26 O5 158.3(4) . . . .
C21 C22 C26 O5 -23.4(7) . . . .
C26 N8 C27 C28 -0.9(6) . . . .
Ag3 N8 C27 C28 -173.9(3) . . . .
C26 O5 C28 C27 -2.4(6) . . . .
N8 C27 C28 O5 2.0(6) . . . .
